data_7013044
loop_
_publ_author_name
'Gudneppanavar Rajsekhar'
'Ajay K. Sah'
'Chebrolu P. Rao'
'Philippe Guionneau'
'Muktha Bharathy'
'T. N. GuruRow'

_publ_section_title
;
 Bis-(\m-saccharide-C-2-oxo) dinuclear Cu(II) complexes of
 4,6-O-butylidene/ethylidene-N-(\a-hydroxynaphthylidene/o-hydroxybenzylidene/5-bromo-o-hydroxybenzylidene)-\b-D-glucopyranosylamine:
 structural aspects and data correlations
;
_journal_issue 15
_journal_name_full 'Dalton Trans.'
_journal_page_first 3126
_journal_page_last 3135
_journal_paper_doi 10.1039/b303729k
_journal_year 2003
_chemical_compound_source 'see text'
_chemical_formula_moiety 'C52 H44 Cu2 N4 O12'
_chemical_formula_sum 'C52 H44 Cu2 N4 O12'
_chemical_formula_weight 1044.01
_chemical_name_systematic
;
?
;
_space_group_IT_number 4
_symmetry_cell_setting monoclinic
_symmetry_space_group_name_Hall 'P 2yb'
_symmetry_space_group_name_H-M 'P 1 21 1'
_atom_sites_solution_hydrogens geom
_atom_sites_solution_primary direct
_atom_sites_solution_secondary difmap
_audit_creation_date 'May 25 07:56:53 2003'
_audit_creation_method 'PLATON <TABLE ACC> option'
_audit_update_record
;
?
;
_cell_angle_alpha 90
_cell_angle_beta 100.318(15)
_cell_angle_gamma 90
_cell_formula_units_Z 2
_cell_length_a 11.143(9)
_cell_length_b 17.542(2)
_cell_length_c 13.495(6)
_cell_measurement_reflns_used 5570
_cell_measurement_temperature 293(2)
_cell_measurement_theta_max 21.96
_cell_measurement_theta_min 1.53
_cell_volume 2595(2)
_computing_cell_refinement SMART
_computing_data_collection 'SMART (Bruker, 1998)'
_computing_data_reduction 'SAINT (Bruker, 1998)'
_computing_molecular_graphics 'Ortep-3 for Windows (Farrugia, 1997) and CAMERON (Watkin et al., 1996)'
_computing_publication_material 'PLATON (Spek, 1990)'
_computing_structure_refinement 'SHELXL-97 (Sheldrick, 1997)'
_computing_structure_solution 'SHELXS-97 (Sheldrick, 1997)'
_diffrn_ambient_temperature 293(2)
_diffrn_measured_fraction_theta_full 0.988
_diffrn_measured_fraction_theta_max 0.988
_diffrn_measurement_device_type 'Bruker SMART CCD area detector'
_diffrn_measurement_method '\f and \w scans'
_diffrn_radiation_monochromator graphite
_diffrn_radiation_source 'fine-focus sealed tube'
_diffrn_radiation_type MoKa
_diffrn_radiation_wavelength 0.71073
_diffrn_reflns_av_R_equivalents 0.176
_diffrn_reflns_av_sigmaI/netI 0.075
_diffrn_reflns_limit_h_max 11
_diffrn_reflns_limit_h_min -11
_diffrn_reflns_limit_k_max 17
_diffrn_reflns_limit_k_min -17
_diffrn_reflns_limit_l_max -14
_diffrn_reflns_limit_l_min 14
_diffrn_reflns_number 7885
_diffrn_reflns_reduction_process
;
?
;
_diffrn_reflns_theta_full 22
_diffrn_reflns_theta_max 22
_diffrn_reflns_theta_min 1.53
_diffrn_standards_decay_% 0
_diffrn_standards_number 0
_exptl_absorpt_coefficient_mu 0.883
_exptl_absorpt_correction_T_max 0.7154
_exptl_absorpt_correction_T_min 0.7139
_exptl_absorpt_correction_type empirical
_exptl_crystal_colour black
_exptl_crystal_density_diffrn 1.336
_exptl_crystal_density_method 'Not Measured'
_exptl_crystal_description block
_exptl_crystal_F_000 1076
_exptl_crystal_size_max 0.167
_exptl_crystal_size_mid 0.313
_exptl_crystal_size_min 0.121
_refine_diff_density_max 0.605
_refine_diff_density_min -0.455
_refine_diff_density_rms 0.084
_refine_ls_abs_structure_details 'Flack H.D. (1983), Acta Cryst. A39, 876-881'
_refine_ls_abs_structure_Flack -0.048(4)
_refine_ls_extinction_method none
_refine_ls_goodness_of_fit_ref 0.884
_refine_ls_hydrogen_treatment noref
_refine_ls_matrix_type full
_refine_ls_number_parameters 575
_refine_ls_number_reflns 5570
_refine_ls_number_restraints 1
_refine_ls_restrained_S_all 0.884
_refine_ls_R_factor_all 0.176
_refine_ls_R_factor_gt 0.075
_refine_ls_shift/su_max 0.032
_refine_ls_shift/su_mean 0.003
_refine_ls_structure_factor_coef Fsqd
_refine_ls_weighting_details 'calc w=1/[\s^2^(Fo^2^)+(0.1534P)^2^+0.0248P] where P=(Fo^2^+2Fc^2^)/3'
_refine_ls_weighting_scheme calc
_refine_ls_wR_factor_gt 0.156
_refine_ls_wR_factor_ref 0.2
_reflns_number_gt 5570
_reflns_number_total 7885
_reflns_threshold_expression I>2\s(I)
_cod_data_source_file b303729k.txt
_cod_data_source_block gr3_m
_cod_depositor_comments
;
The following automatic conversions were performed:
'_symmetry_cell_setting' value 'Monoclinic' changed to 'monoclinic'
according to '/home/saulius/struct/CIF-dictionaries/cif_core.dic'
dictionary named 'cif_core.dic' version 2.4.1 from 2010-06-29.

Automatic conversion script
Id: cif_fix_enum 1527 2010-12-29 10:47:43Z saulius 
;
_cod_original_sg_symbol_H-M 'P 21'
_cod_database_code 7013044

loop_
_symmetry_equiv_pos_as_xyz
x,y,z
-x,1/2+y,-z

loop_
_atom_site_label
_atom_site_type_symbol
_atom_site_fract_x
_atom_site_fract_y
_atom_site_fract_z
_atom_site_U_iso_or_equiv
_atom_site_adp_type
_atom_site_occupancy
_atom_site_symmetry_multiplicity
_atom_site_calc_flag
_atom_site_refinement_flags
_atom_site_disorder_assembly
_atom_site_disorder_group
Cu1 Cu 1.0775(2) 0.64929(13) 0.74532(19) 0.0552(9) Uani 1 1 d . . .
Cu2 Cu 0.9101(2) 0.78246(13) 0.76190(18) 0.0522(8) Uani 1 1 d . . .
O5 O 0.9596(12) 0.4983(8) 0.9388(9) 0.049(4) Uani 1 1 d . . .
O8 O 0.8029(12) 0.4578(8) 1.1531(8) 0.062(4) Uani 1 1 d . . .
O7 O 0.7690(13) 0.5870(8) 1.1071(9) 0.055(4) Uani 1 1 d . . .
O1 O 0.9780(13) 0.6932(8) 0.8444(9) 0.050(4) Uani 1 1 d . . .
O26 O 1.2525(13) 0.9754(8) 0.4023(9) 0.072(4) Uani 1 1 d . . .
O3 O 1.1489(13) 0.5979(9) 0.6432(10) 0.049(4) Uani 1 1 d . . .
O11 O 1.2548(13) 0.8416(9) 0.4266(10) 0.064(5) Uani 1 1 d . . .
O2 O 1.0066(11) 0.7355(8) 0.6687(8) 0.039(4) Uani 1 1 d . . .
O9 O 1.1294(14) 0.7072(7) 0.4883(9) 0.071(4) Uani 1 1 d . . .
H9 H 1.1362 0.6721 0.5291 0.106 Uiso 1 1 calc R . .
N3 N 1.0697(13) 0.5539(11) 0.8168(11) 0.040(5) Uani 1 1 d . . .
O10 O 1.0348(12) 0.9299(9) 0.5689(10) 0.057(5) Uani 1 1 d . . .
O6 O 0.7761(12) 0.7069(7) 0.9637(10) 0.070(4) Uani 1 1 d . . .
H6 H 0.7980 0.7394 0.9271 0.105 Uiso 1 1 calc R . .
N4 N 0.9398(14) 0.8793(12) 0.7034(12) 0.049(5) Uani 1 1 d . . .
C11 C 1.0085(17) 0.5666(13) 0.9095(14) 0.053(6) Uani 1 1 d . . .
H11 H 1.0722 0.5830 0.9652 0.064 Uiso 1 1 calc R . .
C29 C 1.1312(18) 0.7771(15) 0.5395(16) 0.052(6) Uani 1 1 d . . .
H29 H 1.2046 0.7773 0.5919 0.062 Uiso 1 1 calc R . .
C41 C 0.686(2) 1.0005(17) 0.9475(17) 0.073(8) Uani 1 1 d . . .
H41 H 0.6399 1.0117 0.9966 0.088 Uiso 1 1 calc R . .
C2 C 0.8627(16) 0.6481(14) 0.9796(13) 0.043(6) Uani 1 1 d . . .
H2 H 0.9283 0.6668 1.0322 0.052 Uiso 1 1 calc R . .
C9 C 0.9143(17) 0.5145(11) 1.0333(13) 0.049(5) Uani 1 1 d . . .
C1 C 0.9260(14) 0.6303(11) 0.8836(13) 0.037(5) Uani 1 1 d . . .
H1 H 0.8608 0.6122 0.8302 0.044 Uiso 1 1 calc R . .
C36 C 1.1407(17) 0.9223(11) 0.5211(14) 0.053(5) Uani 1 1 d . . .
H36 H 1.2136 0.9250 0.5737 0.063 Uiso 1 1 calc R . .
O4 O 0.8397(13) 0.8338(10) 0.8668(11) 0.056(4) Uani 1 1 d . . .
C47 C 0.7674(17) 1.0398(14) 0.7968(15) 0.051(7) Uani 1 1 d . . .
C28 C 1.0237(14) 0.7910(13) 0.5914(12) 0.044(5) Uani 1 1 d . . .
H28 H 0.9497 0.7909 0.5398 0.053 Uiso 1 1 calc R . .
C3 C 0.8188(16) 0.5795(14) 1.0193(14) 0.043(6) Uani 1 1 d . . .
H3 H 0.7518 0.5616 0.9674 0.052 Uiso 1 1 calc R . .
C35 C 1.147(2) 0.9864(14) 0.4483(16) 0.072(8) Uani 1 1 d . . .
H35A H 1.0734 0.9868 0.3970 0.086 Uiso 1 1 calc R . .
H35B H 1.1522 1.0348 0.4835 0.086 Uiso 1 1 calc R . .
C40 C 0.7352(17) 0.9267(16) 0.9465(15) 0.061(7) Uani 1 1 d . . .
H40 H 0.7264 0.8921 0.9969 0.073 Uiso 1 1 calc R . .
C30 C 1.1406(17) 0.8468(13) 0.4703(16) 0.048(6) Uani 1 1 d . . .
H30 H 1.0708 0.8453 0.4147 0.057 Uiso 1 1 calc R . .
C13 C 1.1655(17) 0.4674(13) 0.7091(15) 0.037(5) Uani 1 1 d . . .
C8 C 0.8582(17) 0.4411(12) 1.0631(13) 0.042(6) Uani 1 1 d . . .
H8A H 0.7962 0.4231 1.0082 0.051 Uiso 1 1 calc R . .
H8B H 0.9203 0.4020 1.0787 0.051 Uiso 1 1 calc R . .
C31 C 1.2565(18) 0.9043(15) 0.3587(15) 0.053(6) Uani 1 1 d . . .
H31 H 1.1841 0.8998 0.3058 0.063 Uiso 1 1 calc R . .
C19 C 1.2669(19) 0.3736(14) 0.6169(17) 0.052(6) Uani 1 1 d . . .
C5 C 0.667(2) 0.5321(14) 1.2348(16) 0.071(7) Uani 1 1 d . . .
H5A H 0.7342 0.5384 1.2908 0.085 Uiso 1 1 calc R . .
H5B H 0.6196 0.5788 1.2288 0.085 Uiso 1 1 calc R . .
C12 C 1.1021(17) 0.4874(16) 0.7948(14) 0.051(7) Uani 1 1 d . . .
H12 H 1.0849 0.4476 0.8355 0.061 Uiso 1 1 calc R . .
C4 C 0.7198(17) 0.5217(14) 1.1385(16) 0.053(7) Uani 1 1 d . . .
H4 H 0.6518 0.5072 1.0852 0.064 Uiso 1 1 calc R . .
C18 C 1.310(2) 0.2996(18) 0.6030(18) 0.081(8) Uani 1 1 d . . .
H18 H 1.3474 0.2891 0.5480 0.097 Uiso 1 1 calc R . .
C46 C 0.782(2) 1.0997(15) 0.7275(17) 0.061(7) Uani 1 1 d . . .
H46 H 0.8260 1.0904 0.6764 0.073 Uiso 1 1 calc R . .
C32 C 1.3669(18) 0.8986(14) 0.3085(14) 0.064(6) Uani 1 1 d . . .
H32A H 1.4389 0.9060 0.3598 0.076 Uiso 1 1 calc R . .
H32B H 1.3704 0.8471 0.2832 0.076 Uiso 1 1 calc R . .
C17 C 1.298(3) 0.2449(17) 0.668(2) 0.111(11) Uani 1 1 d . . .
H17 H 1.3300 0.1968 0.6597 0.134 Uiso 1 1 calc R . .
C49 C 0.897(2) 0.9461(13) 0.7215(15) 0.053(6) Uani 1 1 d . . .
H49 H 0.9195 0.9875 0.6857 0.064 Uiso 1 1 calc R . .
C21 C 1.246(2) 0.5024(13) 0.5587(14) 0.063(8) Uani 1 1 d . . .
H21 H 1.2591 0.5383 0.5112 0.076 Uiso 1 1 calc R . .
C14 C 1.206(2) 0.3926(14) 0.6979(14) 0.053(6) Uani 1 1 d . . .
C7 C 0.527(2) 0.4898(16) 1.3523(15) 0.076(8) Uani 1 1 d . . .
H7A H 0.5889 0.4996 1.4098 0.113 Uiso 1 1 calc R . .
H7B H 0.4763 0.4484 1.3671 0.113 Uiso 1 1 calc R . .
H7C H 0.4774 0.5346 1.3366 0.113 Uiso 1 1 calc R . .
C37 C 1.0351(17) 0.8693(10) 0.6409(11) 0.040(5) Uani 1 1 d . . .
C42 C 0.702(2) 1.0595(14) 0.8778(16) 0.057(7) Uani 1 1 d . . .
C6 C 0.588(2) 0.4681(14) 1.2594(16) 0.063(7) Uani 1 1 d . . .
H6A H 0.6365 0.4224 1.2749 0.075 Uiso 1 1 calc R . .
H6B H 0.5247 0.4574 1.2015 0.075 Uiso 1 1 calc R . .
C20 C 1.2845(19) 0.4321(13) 0.5473(15) 0.049(6) Uani 1 1 d . . .
H20 H 1.3233 0.4208 0.4936 0.059 Uiso 1 1 calc R . .
C15 C 1.194(3) 0.3313(16) 0.7668(19) 0.080(8) Uani 1 1 d . . .
H15 H 1.1568 0.3403 0.8222 0.097 Uiso 1 1 calc R . .
C33 C 1.375(2) 0.9524(17) 0.2235(17) 0.090(10) Uani 1 1 d . . .
H33A H 1.3004 0.9479 0.1743 0.108 Uiso 1 1 calc R . .
H33B H 1.3782 1.0040 0.2498 0.108 Uiso 1 1 calc R . .
C45 C 0.732(2) 1.1707(14) 0.7354(18) 0.081(8) Uani 1 1 d . . .
H45 H 0.7398 1.2084 0.6886 0.097 Uiso 1 1 calc R . .
C22 C 1.184(2) 0.5287(16) 0.6394(15) 0.054(7) Uani 1 1 d . . .
C43 C 0.650(2) 1.1310(13) 0.8829(18) 0.079(8) Uani 1 1 d . . .
H43 H 0.6033 1.1408 0.9320 0.095 Uiso 1 1 calc R . .
C16 C 1.238(3) 0.258(2) 0.751(2) 0.125(14) Uani 1 1 d . . .
H16 H 1.2284 0.2178 0.7948 0.150 Uiso 1 1 calc R . .
C44 C 0.667(3) 1.1866(18) 0.817(2) 0.105(10) Uani 1 1 d . . .
H44 H 0.6366 1.2352 0.8241 0.125 Uiso 1 1 calc R . .
C34 C 1.478(2) 0.942(2) 0.171(2) 0.119(12) Uani 1 1 d . . .
H34A H 1.5520 0.9386 0.2196 0.178 Uiso 1 1 calc R . .
H34B H 1.4825 0.9851 0.1278 0.178 Uiso 1 1 calc R . .
H34C H 1.4664 0.8964 0.1318 0.178 Uiso 1 1 calc R . .
N2 N 0.7185(14) 0.7383(11) 0.6820(12) 0.057(5) Uiso 1 1 d . . .
N1 N 1.2640(15) 0.6959(11) 0.8229(13) 0.064(5) Uiso 1 1 d . . .
C23 C 0.7035(16) 0.6711(10) 0.6346(12) 0.045(5) Uiso 1 1 d . . .
C25 C 0.492(2) 0.6953(15) 0.5727(18) 0.089(8) Uiso 1 1 d . . .
C50 C 1.367(2) 0.6534(18) 0.8193(18) 0.087(8) Uiso 1 1 d . . .
C51 C 1.483(2) 0.6846(13) 0.8648(16) 0.075(7) Uiso 1 1 d . . .
C52 C 1.493(2) 0.7494(14) 0.9258(17) 0.084(8) Uiso 1 1 d . . .
C24 C 0.591(2) 0.6458(15) 0.5833(15) 0.072(6) Uiso 1 1 d . . .
C27 C 0.6229(18) 0.7847(15) 0.6755(14) 0.057(6) Uiso 1 1 d . . .
C53 C 1.383(2) 0.7891(18) 0.9296(18) 0.099(8) Uiso 1 1 d . . .
C54 C 1.260(2) 0.7616(15) 0.8758(18) 0.095(8) Uiso 1 1 d . . .
C48 C 0.8192(19) 0.9598(15) 0.7922(15) 0.051(6) Uani 1 1 d . . .
C39 C 0.8027(18) 0.9037(15) 0.8628(15) 0.046(6) Uani 1 1 d . . .
C26 C 0.5081(18) 0.7682(13) 0.6177(14) 0.068(6) Uiso 1 1 d . . .

loop_
_atom_site_aniso_label
_atom_site_aniso_U_11
_atom_site_aniso_U_22
_atom_site_aniso_U_33
_atom_site_aniso_U_23
_atom_site_aniso_U_13
_atom_site_aniso_U_12
Cu1 0.0570(17) 0.058(2) 0.0558(16) 0.0072(15) 0.0236(14) 0.0030(16)
Cu2 0.0552(17) 0.054(2) 0.0517(15) 0.0056(15) 0.0213(13) 0.0070(15)
O5 0.062(10) 0.053(11) 0.043(8) 0.020(8) 0.043(8) 0.005(8)
O8 0.080(10) 0.065(9) 0.051(8) 0.018(7) 0.039(7) 0.013(8)
O7 0.084(10) 0.044(9) 0.047(8) 0.008(7) 0.036(7) -0.003(8)
O1 0.077(10) 0.049(10) 0.034(7) 0.007(6) 0.038(7) -0.002(8)
O26 0.101(12) 0.063(10) 0.065(9) 0.001(8) 0.054(9) -0.012(9)
O3 0.072(11) 0.031(10) 0.049(9) 0.001(7) 0.023(8) 0.002(8)
O11 0.069(10) 0.077(11) 0.057(9) 0.015(8) 0.045(8) 0.010(8)
O2 0.037(7) 0.060(10) 0.023(6) 0.007(6) 0.010(6) 0.013(7)
O9 0.105(11) 0.056(9) 0.066(8) -0.002(7) 0.054(8) 0.018(9)
N3 0.033(10) 0.061(13) 0.031(9) -0.022(9) 0.020(7) 0.003(9)
O10 0.043(9) 0.070(13) 0.059(10) -0.013(9) 0.013(8) 0.007(8)
O6 0.068(9) 0.062(10) 0.091(10) 0.031(8) 0.045(7) 0.015(8)
N4 0.027(9) 0.076(16) 0.047(10) 0.004(10) 0.013(7) 0.021(9)
C11 0.048(13) 0.076(17) 0.040(12) 0.002(12) 0.022(10) -0.006(12)
C29 0.037(11) 0.064(16) 0.061(12) 0.022(14) 0.026(10) 0.001(13)
C41 0.073(17) 0.10(2) 0.056(15) -0.004(15) 0.034(13) 0.010(15)
C2 0.036(11) 0.058(16) 0.037(10) 0.005(11) 0.012(9) 0.033(12)
C9 0.055(13) 0.052(13) 0.047(11) 0.015(10) 0.025(10) 0.003(11)
C1 0.016(9) 0.056(15) 0.037(10) 0.016(10) 0.004(8) -0.011(9)
C36 0.052(13) 0.046(13) 0.065(13) 0.006(11) 0.026(11) -0.001(10)
O4 0.058(10) 0.055(12) 0.060(10) 0.024(8) 0.028(8) 0.015(8)
C47 0.034(12) 0.063(17) 0.049(13) -0.021(12) -0.011(10) 0.036(11)
C28 0.023(10) 0.068(14) 0.041(10) 0.004(11) 0.006(8) -0.004(11)
C3 0.023(11) 0.076(17) 0.032(11) 0.029(11) 0.008(8) -0.004(10)
C35 0.10(2) 0.07(2) 0.062(15) 0.014(13) 0.047(15) 0.010(15)
C40 0.030(12) 0.11(2) 0.044(13) 0.003(13) 0.004(10) 0.020(13)
C30 0.038(12) 0.054(16) 0.060(13) 0.021(11) 0.032(10) 0.015(10)
C13 0.020(11) 0.037(15) 0.051(13) -0.010(11) -0.006(9) -0.011(10)
C8 0.045(13) 0.052(17) 0.034(11) -0.009(10) 0.019(10) 0.000(11)
C31 0.045(13) 0.079(19) 0.040(13) 0.004(13) 0.023(10) 0.002(13)
C19 0.057(14) 0.043(16) 0.058(15) 0.010(12) 0.017(11) 0.018(11)
C5 0.078(16) 0.077(17) 0.061(15) -0.014(13) 0.020(13) 0.013(14)
C12 0.036(13) 0.10(2) 0.023(10) 0.009(13) 0.020(9) -0.013(13)
C4 0.024(11) 0.08(2) 0.059(14) 0.025(13) 0.015(10) 0.014(12)
C18 0.107(19) 0.09(2) 0.053(14) 0.011(14) 0.032(13) 0.008(17)
C46 0.072(16) 0.056(19) 0.062(15) 0.023(13) 0.030(12) 0.018(13)
C32 0.060(14) 0.089(17) 0.048(12) -0.005(12) 0.027(11) 0.000(13)
C17 0.18(3) 0.06(2) 0.11(2) -0.012(18) 0.08(2) 0.028(19)
C49 0.075(16) 0.034(15) 0.054(14) 0.001(11) 0.017(12) 0.014(12)
C21 0.115(19) 0.056(18) 0.033(12) -0.013(11) 0.050(13) -0.041(15)
C14 0.079(15) 0.056(17) 0.030(11) 0.001(11) 0.021(11) -0.021(13)
C7 0.059(15) 0.12(2) 0.051(13) -0.005(13) 0.026(11) 0.000(14)
C37 0.071(14) 0.034(12) 0.018(9) 0.008(9) 0.022(9) 0.001(10)
C42 0.080(16) 0.036(15) 0.054(14) -0.022(11) 0.010(12) -0.016(12)
C6 0.081(16) 0.062(15) 0.051(12) -0.007(11) 0.026(11) -0.011(13)
C20 0.064(14) 0.034(15) 0.049(13) -0.016(11) 0.008(10) 0.012(11)
C15 0.12(2) 0.06(2) 0.073(17) 0.002(15) 0.041(16) 0.003(17)
C33 0.065(15) 0.14(3) 0.073(16) 0.058(17) 0.031(13) -0.012(16)
C45 0.14(2) 0.036(17) 0.078(16) 0.008(12) 0.041(16) 0.018(15)
C22 0.066(15) 0.06(2) 0.030(12) 0.003(13) 0.002(11) -0.032(15)
C43 0.15(2) 0.029(16) 0.072(16) 0.005(12) 0.043(15) 0.030(14)
C16 0.18(3) 0.12(3) 0.09(2) 0.051(19) 0.08(2) 0.08(2)
C44 0.15(2) 0.08(2) 0.095(19) 0.031(17) 0.046(18) 0.060(18)
C34 0.11(2) 0.17(3) 0.087(19) 0.05(2) 0.038(18) -0.02(2)
C48 0.050(14) 0.068(19) 0.039(13) -0.010(13) 0.018(11) 0.001(13)
C39 0.036(12) 0.057(18) 0.044(13) 0.011(13) 0.005(10) 0.011(12)

loop_
_atom_type_symbol
_atom_type_description
_atom_type_scat_dispersion_real
_atom_type_scat_dispersion_imag
_atom_type_scat_source
O O 0.0106 0.0060 'International Tables Vol C Tables 4.2.6.8 and 6.1.1.4'
N N 0.0061 0.0033 'International Tables Vol C Tables 4.2.6.8 and 6.1.1.4'
Cu Cu 0.3201 1.2651 'International Tables Vol C Tables 4.2.6.8 and 6.1.1.4'
H H 0.0000 0.0000 'International Tables Vol C Tables 4.2.6.8 and 6.1.1.4'
C C 0.0033 0.0016 'International Tables Vol C Tables 4.2.6.8 and 6.1.1.4'

loop_
_geom_angle_atom_site_label_1
_geom_angle_atom_site_label_2
_geom_angle_atom_site_label_3
_geom_angle
_geom_angle_site_symmetry_1
_geom_angle_site_symmetry_3
_geom_angle_publ_flag
O2 Cu1 O3 99.5(6) . . ?
O2 Cu1 N3 153.6(6) . . ?
O3 Cu1 N3 90.7(6) . . ?
O2 Cu1 O1 80.6(5) . . ?
O3 Cu1 O1 170.8(7) . . ?
N3 Cu1 O1 85.5(6) . . ?
O2 Cu1 N1 102.5(6) . . ?
O3 Cu1 N1 92.1(6) . . ?
N3 Cu1 N1 101.4(7) . . ?
O1 Cu1 N1 96.9(6) . . ?
O2 Cu1 Cu2 39.8(3) . . ?
O3 Cu1 Cu2 138.7(5) . . ?
N3 Cu1 Cu2 123.1(4) . . ?
O1 Cu1 Cu2 40.8(4) . . ?
N1 Cu1 Cu2 102.2(5) . . ?
N4 Cu2 O4 90.6(7) . . ?
N4 Cu2 O2 87.4(6) . . ?
O4 Cu2 O2 170.8(6) . . ?
N4 Cu2 O1 147.9(6) . . ?
O4 Cu2 O1 96.8(6) . . ?
O2 Cu2 O1 80.4(5) . . ?
N4 Cu2 N2 108.2(7) . . ?
O4 Cu2 N2 92.0(6) . . ?
O2 Cu2 N2 97.2(5) . . ?
O1 Cu2 N2 102.8(6) . . ?
N4 Cu2 Cu1 119.9(4) . . ?
O4 Cu2 Cu1 137.9(5) . . ?
O2 Cu2 Cu1 38.5(4) . . ?
O1 Cu2 Cu1 41.9(3) . . ?
N2 Cu2 Cu1 103.5(5) . . ?
C11 O5 C9 106.8(14) . . ?
C4 O8 C8 113.0(14) . . ?
C4 O7 C3 115.1(17) . . ?
C1 O1 Cu2 133.8(12) . . ?
C1 O1 Cu1 105.2(11) . . ?
Cu2 O1 Cu1 97.3(5) . . ?
C31 O26 C35 113.3(16) . . ?
C22 O3 Cu1 129.7(14) . . ?
C31 O11 C30 108.3(14) . . ?
C28 O2 Cu1 144.5(10) . . ?
C28 O2 Cu2 109.4(11) . . ?
Cu1 O2 Cu2 101.8(5) . . ?
C12 N3 C11 120.4(18) . . ?
C12 N3 Cu1 129.4(13) . . ?
C11 N3 Cu1 110.1(13) . . ?
C37 O10 C36 109.2(14) . . ?
C49 N4 C37 122.3(18) . . ?
C49 N4 Cu2 128.4(14) . . ?
C37 N4 Cu2 108.8(13) . . ?
O5 C11 C1 117.7(15) . . ?
O5 C11 N3 110.8(16) . . ?
C1 C11 N3 105.6(15) . . ?
O9 C29 C28 115.1(18) . . ?
O9 C29 C30 112.8(16) . . ?
C28 C29 C30 107.3(19) . . ?
C40 C41 C42 124(2) . . ?
O6 C2 C3 113.7(14) . . ?
O6 C2 C1 114.0(15) . . ?
C3 C2 C1 111.4(18) . . ?
O5 C9 C8 106.6(15) . . ?
O5 C9 C3 111.7(14) . . ?
C8 C9 C3 110.5(15) . . ?
O1 C1 C11 114.4(14) . . ?
O1 C1 C2 115.1(16) . . ?
C11 C1 C2 107.8(14) . . ?
O10 C36 C30 110.7(15) . . ?
O10 C36 C35 110.9(16) . . ?
C30 C36 C35 111.2(17) . . ?
C39 O4 Cu2 124.9(13) . . ?
C46 C47 C42 116(2) . . ?
C46 C47 C48 124.0(18) . . ?
C42 C47 C48 119(2) . . ?
O2 C28 C29 116.0(17) . . ?
O2 C28 C37 107.4(13) . . ?
C29 C28 C37 109.7(18) . . ?
O7 C3 C2 116.7(19) . . ?
O7 C3 C9 109.5(14) . . ?
C2 C3 C9 112.9(14) . . ?
O26 C35 C36 108.4(18) . . ?
C41 C40 C39 120(2) . . ?
C36 C30 O11 107.7(16) . . ?
C36 C30 C29 114.6(17) . . ?
O11 C30 C29 110.0(15) . . ?
C14 C13 C22 122.2(19) . . ?
C14 C13 C12 120(2) . . ?
C22 C13 C12 117(2) . . ?
O8 C8 C9 107.5(15) . . ?
O26 C31 O11 114.5(16) . . ?
O26 C31 C32 110.0(19) . . ?
O11 C31 C32 109.9(18) . . ?
C18 C19 C20 119(2) . . ?
C18 C19 C14 123(2) . . ?
C20 C19 C14 118(2) . . ?
C6 C5 C4 115.5(19) . . ?
N3 C12 C13 126(2) . . ?
O7 C4 O8 114.1(15) . . ?
O7 C4 C5 114(2) . . ?
O8 C4 C5 108.1(17) . . ?
C17 C18 C19 120(2) . . ?
C45 C46 C47 121(2) . . ?
C33 C32 C31 118(2) . . ?
C18 C17 C16 122(3) . . ?
N4 C49 C48 124(2) . . ?
C20 C21 C22 126(2) . . ?
C13 C14 C19 120(2) . . ?
C13 C14 C15 124.1(19) . . ?
C19 C14 C15 115(2) . . ?
O10 C37 N4 112.5(15) . . ?
O10 C37 C28 112.3(13) . . ?
N4 C37 C28 110.2(15) . . ?
C43 C42 C41 121(2) . . ?
C43 C42 C47 121(2) . . ?
C41 C42 C47 117(2) . . ?
C5 C6 C7 110.5(19) . . ?
C21 C20 C19 120.4(19) . . ?
C16 C15 C14 121(2) . . ?
C34 C33 C32 117(2) . . ?
C46 C45 C44 120(2) . . ?
O3 C22 C21 121(2) . . ?
O3 C22 C13 126(2) . . ?
C21 C22 C13 113(2) . . ?
C44 C43 C42 121(2) . . ?
C15 C16 C17 119(3) . . ?
C43 C44 C45 121(2) . . ?
C27 N2 C23 118.5(18) . . ?
C27 N2 Cu2 118.8(15) . . ?
C23 N2 Cu2 122.4(13) . . ?
C54 N1 C50 125(2) . . ?
C54 N1 Cu1 115.4(15) . . ?
C50 N1 Cu1 118.9(17) . . ?
N2 C23 C24 122.9(19) . . ?
C24 C25 C26 119(2) . . ?
N1 C50 C51 118(2) . . ?
C52 C51 C50 122(2) . . ?
C51 C52 C53 116(2) . . ?
C23 C24 C25 119(2) . . ?
N2 C27 C26 123(2) . . ?
C52 C53 C54 123(3) . . ?
N1 C54 C53 115(2) . . ?
C39 C48 C49 120(2) . . ?
C39 C48 C47 121.4(18) . . ?
C49 C48 C47 118(2) . . ?
O4 C39 C48 127.9(19) . . ?
O4 C39 C40 115(2) . . ?
C48 C39 C40 117(2) . . ?
C27 C26 C25 117(2) . . ?

loop_
_geom_bond_atom_site_label_1
_geom_bond_atom_site_label_2
_geom_bond_distance
_geom_bond_site_symmetry_2
_geom_bond_publ_flag
Cu1 O2 1.920(13) . ?
Cu1 O3 1.933(14) . ?
Cu1 N3 1.941(19) . ?
Cu1 O1 2.035(12) . ?
Cu1 N1 2.303(18) . ?
Cu1 Cu2 3.022(3) . ?
Cu2 N4 1.93(2) . ?
Cu2 O4 1.956(14) . ?
Cu2 O2 1.975(12) . ?
Cu2 O1 1.991(14) . ?
Cu2 N2 2.344(17) . ?
O5 C11 1.40(2) . ?
O5 C9 1.481(19) . ?
O8 C4 1.45(2) . ?
O8 C8 1.486(19) . ?
O7 C4 1.37(2) . ?
O7 C3 1.40(2) . ?
O1 C1 1.39(2) . ?
O26 C31 1.38(3) . ?
O26 C35 1.44(2) . ?
O3 C22 1.28(3) . ?
O11 C31 1.43(2) . ?
O11 C30 1.50(2) . ?
O2 C28 1.46(2) . ?
O9 C29 1.41(3) . ?
N3 C12 1.27(3) . ?
N3 C11 1.54(2) . ?
O10 C37 1.44(2) . ?
O10 C36 1.45(2) . ?
O6 C2 1.40(2) . ?
N4 C49 1.30(3) . ?
N4 C37 1.48(2) . ?
C11 C1 1.45(2) . ?
C29 C28 1.51(2) . ?
C29 C30 1.55(3) . ?
C41 C40 1.41(3) . ?
C41 C42 1.43(3) . ?
C2 C3 1.44(3) . ?
C2 C1 1.61(2) . ?
C9 C8 1.52(3) . ?
C9 C3 1.55(3) . ?
C36 C30 1.49(3) . ?
C36 C35 1.50(3) . ?
O4 C39 1.29(2) . ?
C47 C46 1.44(3) . ?
C47 C42 1.46(3) . ?
C47 C48 1.52(3) . ?
C28 C37 1.52(3) . ?
C40 C39 1.52(3) . ?
C13 C14 1.40(3) . ?
C13 C22 1.47(3) . ?
C13 C12 1.50(3) . ?
C31 C32 1.51(2) . ?
C19 C18 1.41(3) . ?
C19 C20 1.43(3) . ?
C19 C14 1.43(3) . ?
C5 C6 1.50(3) . ?
C5 C4 1.53(3) . ?
C18 C17 1.33(3) . ?
C46 C45 1.38(3) . ?
C32 C33 1.50(3) . ?
C17 C16 1.42(3) . ?
C49 C48 1.42(3) . ?
C21 C20 1.32(3) . ?
C21 C22 1.46(3) . ?
C14 C15 1.44(3) . ?
C7 C6 1.58(3) . ?
C42 C43 1.39(3) . ?
C15 C16 1.41(4) . ?
C33 C34 1.46(3) . ?
C45 C44 1.45(3) . ?
C43 C44 1.36(3) . ?
N2 C27 1.33(3) . ?
N2 C23 1.34(2) . ?
N1 C54 1.36(3) . ?
N1 C50 1.38(3) . ?
C23 C24 1.39(3) . ?
C25 C24 1.39(3) . ?
C25 C26 1.41(3) . ?
C50 C51 1.44(3) . ?
C51 C52 1.40(3) . ?
C52 C53 1.42(3) . ?
C27 C26 1.40(3) . ?
C53 C54 1.50(3) . ?
C48 C39 1.40(3) . ?
